data_7709177
loop_
_publ_author_name
'Sharma, Mahendra K.'
'W\"olper, Christoph'
'Schulz, Stephan'

_publ_section_title
;
 Selective 1,2 addition of polar X-H bonds to the Ga-P double bond of
 gallaphosphene L(Cl)GaPGaL.
;
_journal_issue 4
_journal_name_full 'Dalton transactions (Cambridge, England : 2003)'
_journal_page_first 1612
_journal_page_last 1616
_journal_paper_doi 10.1039/d1dt04299h
_journal_volume 51
_journal_year 2022
_chemical_formula_sum 'C65 H93 Cl Ga2 N5 P'
_chemical_formula_weight 1150.30
_space_group_crystal_system monoclinic
_space_group_IT_number 14
_space_group_name_Hall '-P 2ybc'
_space_group_name_H-M_alt 'P 1 21/c 1'
_atom_sites_solution_hydrogens mixed
_atom_sites_solution_primary direct
_atom_sites_solution_secondary difffmap
_audit_creation_method SHELXL-2017/1
_audit_update_record
;
2021-10-14 deposited with the CCDC.	2021-12-23 downloaded from the CCDC.
;
_cell_angle_alpha 90
_cell_angle_beta 117.754(3)
_cell_angle_gamma 90
_cell_formula_units_Z 4
_cell_length_a 23.6153(16)
_cell_length_b 12.3232(8)
_cell_length_c 24.0156(17)
_cell_measurement_reflns_used 9129
_cell_measurement_temperature 100(2)
_cell_measurement_theta_max 79.43
_cell_measurement_theta_min 3.69
_cell_volume 6184.9(7)
_computing_cell_refinement 'Bruker APEX3(v2017.3-0)'
_computing_data_collection 'Bruker APEX3(v2017.3-0)'
_computing_data_reduction 'Bruker APEX3(v2017.3-0)'
_computing_molecular_graphics 'ORTEP/PLATON (Spek)'
_computing_publication_material 'BRUKER AXS SHELXTL (c) 2008 / Vers. 2008/4'
_computing_structure_refinement 'SHELXL-2017/1 (Sheldrick, 2017)'
_computing_structure_solution 'Bruker APEX3(v2017.3-0)'
_diffrn_ambient_temperature 100(2)
_diffrn_detector_area_resol_mean 7.3910
_diffrn_measured_fraction_theta_full 1.000
_diffrn_measured_fraction_theta_max 0.996
_diffrn_measurement_device_type 'Bruker D8 Venture (Photon II detector)'
_diffrn_measurement_method 'Data collection strategy APEX 3/Queen'
_diffrn_radiation_monochromator 'multilayer mirror'
_diffrn_radiation_type CuK\a
_diffrn_radiation_wavelength 1.54178
_diffrn_reflns_av_R_equivalents 0.0712
_diffrn_reflns_av_unetI/netI 0.0223
_diffrn_reflns_Laue_measured_fraction_full 1.000
_diffrn_reflns_Laue_measured_fraction_max 0.996
_diffrn_reflns_limit_h_max 29
_diffrn_reflns_limit_h_min -29
_diffrn_reflns_limit_k_max 15
_diffrn_reflns_limit_k_min -15
_diffrn_reflns_limit_l_max 30
_diffrn_reflns_limit_l_min -30
_diffrn_reflns_number 298081
_diffrn_reflns_point_group_measured_fraction_full 1.000
_diffrn_reflns_point_group_measured_fraction_max 0.996
_diffrn_reflns_theta_full 67.679
_diffrn_reflns_theta_max 79.645
_diffrn_reflns_theta_min 2.114
_diffrn_source 'micro-focus sealed tube'
_diffrn_source_type 'INCOATEC I\mS 3.0'
_exptl_absorpt_coefficient_mu 2.022
_exptl_absorpt_correction_T_max 0.75
_exptl_absorpt_correction_T_min 0.58
_exptl_absorpt_correction_type multi-scan
_exptl_absorpt_process_details
; 
 SADABS
 R.H. Blessing, Acta Cryst. (1995) A51 33-38 
;
_exptl_crystal_colour colourless
_exptl_crystal_density_diffrn 1.235
_exptl_crystal_description tablet
_exptl_crystal_F_000 2448
_exptl_crystal_size_max 0.237
_exptl_crystal_size_mid 0.197
_exptl_crystal_size_min 0.086
_refine_diff_density_max 0.829
_refine_diff_density_min -0.471
_refine_diff_density_rms 0.057
_refine_ls_extinction_method none
_refine_ls_goodness_of_fit_ref 1.044
_refine_ls_hydrogen_treatment mixed
_refine_ls_matrix_type full
_refine_ls_number_parameters 706
_refine_ls_number_reflns 13413
_refine_ls_number_restraints 79
_refine_ls_restrained_S_all 1.045
_refine_ls_R_factor_all 0.0331
_refine_ls_R_factor_gt 0.0304
_refine_ls_shift/su_max 0.001
_refine_ls_shift/su_mean 0.000
_refine_ls_structure_factor_coef Fsqd
_refine_ls_weighting_details 'w=1/[\s^2^(Fo^2^)+(0.0509P)^2^+2.5758P] where P=(Fo^2^+2Fc^2^)/3'
_refine_ls_weighting_scheme calc
_refine_ls_wR_factor_gt 0.0826
_refine_ls_wR_factor_ref 0.0853
_reflns_Friedel_coverage 0.000
_reflns_number_gt 12380
_reflns_number_total 13413
_reflns_threshold_expression 'I > 2\s(I)'
_cod_data_source_file d1dt04299h2.cif
_cod_data_source_block mks_064m_sq
_cod_depositor_comments 'Adding full bibliography for 7709177--7709182.cif.'
_cod_original_sg_symbol_H-M 'P 21/c'
_cod_database_code 7709177
_shelx_shelxl_version_number 2017/1
_shelx_space_group_comment
;
The symmetry employed for this shelxl refinement is uniquely defined
by the following loop, which should always be used as a source of
symmetry information in preference to the above space-group names.
They are only intended as comments.
;
_shelx_estimated_absorpt_t_min 0.646
_shelx_estimated_absorpt_t_max 0.845

loop_
_space_group_symop_operation_xyz
'x, y, z'
'-x, y+1/2, -z+1/2'
'-x, -y, -z'
'x, -y-1/2, z-1/2'

loop_
_atom_site_label
_atom_site_type_symbol
_atom_site_fract_x
_atom_site_fract_y
_atom_site_fract_z
_atom_site_U_iso_or_equiv
_atom_site_adp_type
_atom_site_occupancy
_atom_site_site_symmetry_order
_atom_site_calc_flag
_atom_site_refinement_flags_posn
_atom_site_refinement_flags_adp
_atom_site_refinement_flags_occupancy
_atom_site_disorder_assembly
_atom_site_disorder_group
Ga1 Ga 0.31462(2) -0.05101(2) 0.33805(2) 0.01597(5) Uani 1 1 d D . . . .
Ga2 Ga 0.22543(2) 0.17830(2) 0.23129(2) 0.01563(5) Uani 1 1 d D . . . .
Cl1 Cl 0.34520(4) 0.06882(13) 0.41400(6) 0.0236(2) Uani 0.558(3) 1 d D . P A 1
N5 N 0.2964(4) 0.2688(6) 0.2913(4) 0.0216(3) Uani 0.558(3) 1 d D . P A 1
H5E H 0.314260 0.236807 0.329930 0.032 Uiso 0.558(3) 1 d R U P A 1
H5F H 0.281180 0.335472 0.293876 0.032 Uiso 0.558(3) 1 d R U P A 1
N5' N 0.3323(3) 0.0625(7) 0.4054(4) 0.0236(2) Uani 0.442(3) 1 d D . P A 2
H5'A H 0.372966 0.054474 0.436840 0.035 Uiso 0.442(3) 1 d R U P A 2
H5'C H 0.327586 0.129923 0.388302 0.035 Uiso 0.442(3) 1 d R U P A 2
Cl1' Cl 0.29720(12) 0.28635(16) 0.29746(12) 0.0216(3) Uani 0.442(3) 1 d D . P A 2
P1 P 0.23569(2) -0.00901(3) 0.23795(2) 0.01942(7) Uani 1 1 d D . . . .
H1 H 0.2781(18) -0.009(3) 0.2144(18) 0.043(10) Uiso 0.558(3) 1 d D . P A 1
H1' H 0.190(2) -0.024(4) 0.256(2) 0.040(12) Uiso 0.442(3) 1 d D . P A 2
N1 N 0.29132(5) -0.18293(9) 0.36919(5) 0.0181(2) Uani 1 1 d . . . . .
N2 N 0.39588(5) -0.10955(9) 0.34716(5) 0.0177(2) Uani 1 1 d . . . . .
N3 N 0.21250(5) 0.22785(9) 0.14798(5) 0.0169(2) Uani 1 1 d . . . . .
N4 N 0.14418(5) 0.23950(9) 0.22221(5) 0.0160(2) Uani 1 1 d . . . . .
C1 C 0.33699(7) -0.24677(11) 0.41082(6) 0.0203(2) Uani 1 1 d . . . . .
C2 C 0.40127(7) -0.24063(11) 0.42424(6) 0.0217(3) Uani 1 1 d . . . . .
H2 H 0.430641 -0.280516 0.459880 0.026 Uiso 1 1 calc R U . . .
C3 C 0.42769(6) -0.18290(11) 0.39159(6) 0.0201(3) Uani 1 1 d . . . . .
C4 C 0.32090(8) -0.33167(12) 0.44656(7) 0.0280(3) Uani 1 1 d . . . . .
H4A H 0.278477 -0.361929 0.419294 0.042 Uiso 1 1 calc R U . . .
H4B H 0.320877 -0.298422 0.483623 0.042 Uiso 1 1 calc R U . . .
H4C H 0.352888 -0.389765 0.459972 0.042 Uiso 1 1 calc R U . . .
C5 C 0.49629(7) -0.20989(13) 0.40832(8) 0.0292(3) Uani 1 1 d . . . . .
H5A H 0.501296 -0.210044 0.370037 0.044 Uiso 1 1 calc R U . . .
H5B H 0.507139 -0.281700 0.428054 0.044 Uiso 1 1 calc R U . . .
H5C H 0.524851 -0.155393 0.437691 0.044 Uiso 1 1 calc R U . . .
C6 C 0.22517(6) -0.20652(11) 0.35123(6) 0.0193(2) Uani 1 1 d . . . . .
C7 C 0.19710(7) -0.16655(11) 0.38745(6) 0.0217(3) Uani 1 1 d . . . . .
C8 C 0.13255(7) -0.18993(13) 0.36753(7) 0.0276(3) Uani 1 1 d . . . . .
H8 H 0.112559 -0.163355 0.391175 0.033 Uiso 1 1 calc R U . . .
C9 C 0.09731(7) -0.25093(13) 0.31412(7) 0.0288(3) Uani 1 1 d . . . . .
H9 H 0.053504 -0.265870 0.301351 0.035 Uiso 1 1 calc R U . . .
C10 C 0.12582(7) -0.29030(12) 0.27921(7) 0.0268(3) Uani 1 1 d . . . . .
H10 H 0.101288 -0.332745 0.242778 0.032 Uiso 1 1 calc R U . . .
C11 C 0.18989(7) -0.26879(11) 0.29653(6) 0.0219(3) Uani 1 1 d . . . . .
C12 C 0.23396(7) -0.09893(12) 0.44649(6) 0.0242(3) Uani 1 1 d . . . . .
H12 H 0.279671 -0.095940 0.455197 0.029 Uiso 1 1 calc R U . . .
C13 C 0.23206(9) -0.14841(15) 0.50424(7) 0.0336(3) Uani 1 1 d . . . . .
H13A H 0.188269 -0.145042 0.498684 0.050 Uiso 1 1 calc R U . . .
H13B H 0.260655 -0.107535 0.541947 0.050 Uiso 1 1 calc R U . . .
H13C H 0.246031 -0.224253 0.508953 0.050 Uiso 1 1 calc R U . . .
C14 C 0.20819(8) 0.01711(13) 0.43612(7) 0.0292(3) Uani 1 1 d . . . . .
H14A H 0.207831 0.046982 0.398138 0.044 Uiso 1 1 calc R U . . .
H14B H 0.235670 0.061870 0.472492 0.044 Uiso 1 1 calc R U . . .
H14C H 0.164560 0.016872 0.431086 0.044 Uiso 1 1 calc R U . . .
C15 C 0.22061(7) -0.31476(12) 0.25830(7) 0.0256(3) Uani 1 1 d . . . . .
H15 H 0.258735 -0.268921 0.266816 0.031 Uiso 1 1 calc R U . . .
C16 C 0.24426(9) -0.43091(14) 0.27882(9) 0.0364(4) Uani 1 1 d . . . . .
H16A H 0.207979 -0.477339 0.272250 0.055 Uiso 1 1 calc R U . . .
H16B H 0.275697 -0.431277 0.323490 0.055 Uiso 1 1 calc R U . . .
H16C H 0.264223 -0.458403 0.253838 0.055 Uiso 1 1 calc R U . . .
C17 C 0.17588(9) -0.31173(14) 0.18745(8) 0.0353(4) Uani 1 1 d . . . . .
H17A H 0.199019 -0.336481 0.164897 0.053 Uiso 1 1 calc R U . . .
H17B H 0.160789 -0.237309 0.174670 0.053 Uiso 1 1 calc R U . . .
H17C H 0.139178 -0.359451 0.177369 0.053 Uiso 1 1 calc R U . . .
C18 C 0.42456(6) -0.06692(11) 0.31005(6) 0.0190(2) Uani 1 1 d . . . . .
C19 C 0.47043(6) 0.01606(11) 0.33345(6) 0.0212(3) Uani 1 1 d . . . . .
C20 C 0.49636(7) 0.05272(12) 0.29519(7) 0.0260(3) Uani 1 1 d . . . . .
H20 H 0.527558 0.108779 0.310069 0.031 Uiso 1 1 calc R U . . .
C21 C 0.47761(7) 0.00915(13) 0.23602(7) 0.0281(3) Uani 1 1 d . . . . .
H21 H 0.495982 0.035256 0.210819 0.034 Uiso 1 1 calc R U . . .
C22 C 0.43216(7) -0.07229(13) 0.21359(7) 0.0253(3) Uani 1 1 d . . . . .
H22 H 0.419568 -0.101645 0.172925 0.030 Uiso 1 1 calc R U . . .
C23 C 0.40451(6) -0.11208(11) 0.24964(6) 0.0205(2) Uani 1 1 d . . . . .
C24 C 0.49325(7) 0.06778(12) 0.39808(7) 0.0235(3) Uani 1 1 d . . . . .
H24 H 0.474624 0.025868 0.421316 0.028 Uiso 1 1 calc R U . . .
C25 C 0.56663(7) 0.06516(14) 0.43704(7) 0.0323(3) Uani 1 1 d . . . . .
H25A H 0.581776 -0.009694 0.439989 0.048 Uiso 1 1 calc R U . . .
H25B H 0.579136 0.093194 0.479375 0.048 Uiso 1 1 calc R U . . .
H25C H 0.585693 0.110332 0.416570 0.048 Uiso 1 1 calc R U . . .
C26 C 0.47034(7) 0.18546(12) 0.39214(7) 0.0290(3) Uani 1 1 d . . . . .
H26A H 0.490470 0.229012 0.372042 0.043 Uiso 1 1 calc R U . . .
H26B H 0.482162 0.214713 0.434074 0.043 Uiso 1 1 calc R U . . .
H26C H 0.423735 0.187995 0.366484 0.043 Uiso 1 1 calc R U . . .
C27 C 0.35566(7) -0.20348(12) 0.22535(7) 0.0235(3) Uani 1 1 d . . . . .
H27 H 0.322747 -0.187695 0.239398 0.028 Uiso 1 1 calc R U . . .
C28 C 0.38570(9) -0.31375(13) 0.25343(8) 0.0348(3) Uani 1 1 d . . . . .
H28A H 0.353844 -0.371230 0.233646 0.052 Uiso 1 1 calc R U . . .
H28B H 0.400048 -0.313296 0.298852 0.052 Uiso 1 1 calc R U . . .
H28C H 0.422359 -0.327084 0.245716 0.052 Uiso 1 1 calc R U . . .
C29 C 0.32073(8) -0.21163(15) 0.15366(7) 0.0346(3) Uani 1 1 d . . . . .
H29A H 0.285735 -0.264227 0.140760 0.052 Uiso 1 1 calc R U . . .
H29B H 0.350739 -0.235477 0.138540 0.052 Uiso 1 1 calc R U . . .
H29C H 0.303284 -0.140427 0.135687 0.052 Uiso 1 1 calc R U . . .
C30 C 0.17890(6) 0.31724(11) 0.12249(6) 0.0188(2) Uani 1 1 d . . . . .
C31 C 0.13889(6) 0.36722(10) 0.14339(6) 0.0191(2) Uani 1 1 d . . . . .
H31 H 0.123242 0.437089 0.126524 0.023 Uiso 1 1 calc R U . . .
C32 C 0.11915(6) 0.32671(10) 0.18616(6) 0.0174(2) Uani 1 1 d . . . . .
C33 C 0.18213(7) 0.37073(13) 0.06742(7) 0.0259(3) Uani 1 1 d . . . . .
H33A H 0.186851 0.314989 0.040769 0.039 Uiso 1 1 calc R U . . .
H33B H 0.218901 0.420010 0.082988 0.039 Uiso 1 1 calc R U . . .
H33C H 0.142719 0.411875 0.042788 0.039 Uiso 1 1 calc R U . . .
C34 C 0.06523(7) 0.38843(12) 0.18922(7) 0.0229(3) Uani 1 1 d . . . . .
H34A H 0.042360 0.431463 0.150791 0.034 Uiso 1 1 calc R U . . .
H34B H 0.082868 0.436781 0.225825 0.034 Uiso 1 1 calc R U . . .
H34C H 0.035571 0.336986 0.193019 0.034 Uiso 1 1 calc R U . . .
C35 C 0.24495(6) 0.17381(11) 0.11758(6) 0.0196(3) Uani 1 1 d . . . . .
C36 C 0.30548(7) 0.21006(12) 0.12763(6) 0.0234(3) Uani 1 1 d . . . . .
C37 C 0.33528(7) 0.15303(14) 0.09802(7) 0.0300(3) Uani 1 1 d . . . . .
H37 H 0.376451 0.175237 0.104565 0.036 Uiso 1 1 calc R U . . .
C38 C 0.30617(8) 0.06533(14) 0.05954(8) 0.0330(3) Uani 1 1 d . . . . .
H38 H 0.327270 0.027987 0.039874 0.040 Uiso 1 1 calc R U . . .
C39 C 0.24605(8) 0.03155(14) 0.04952(7) 0.0301(3) Uani 1 1 d . . . . .
H39 H 0.226150 -0.028395 0.022558 0.036 Uiso 1 1 calc R U . . .
C40 C 0.21447(7) 0.08430(12) 0.07845(6) 0.0231(3) Uani 1 1 d . . . . .
C41 C 0.33847(7) 0.30757(13) 0.16817(7) 0.0264(3) Uani 1 1 d . . . . .
H41 H 0.308589 0.341259 0.182039 0.032 Uiso 1 1 calc R U . . .
C42 C 0.35513(8) 0.39342(15) 0.13166(9) 0.0354(4) Uani 1 1 d . . . . .
H42A H 0.388296 0.364895 0.121991 0.053 Uiso 1 1 calc R U . . .
H42B H 0.370910 0.459127 0.157314 0.053 Uiso 1 1 calc R U . . .
H42C H 0.316786 0.410944 0.092393 0.053 Uiso 1 1 calc R U . . .
C43 C 0.39946(8) 0.27367(15) 0.22701(8) 0.0355(4) Uani 1 1 d . . . . .
H43A H 0.430276 0.243660 0.214496 0.053 Uiso 1 1 calc R U . . .
H43B H 0.388898 0.218552 0.250120 0.053 Uiso 1 1 calc R U . . .
H43C H 0.418183 0.337105 0.254021 0.053 Uiso 1 1 calc R U . . .
C44 C 0.14818(7) 0.04798(12) 0.06657(7) 0.0258(3) Uani 1 1 d . . . . .
H44 H 0.144500 0.064441 0.105538 0.031 Uiso 1 1 calc R U . . .
C45 C 0.09550(7) 0.11239(14) 0.01269(7) 0.0320(3) Uani 1 1 d . . . . .
H45A H 0.099048 0.101244 -0.025975 0.048 Uiso 1 1 calc R U . . .
H45B H 0.100302 0.189757 0.023348 0.048 Uiso 1 1 calc R U . . .
H45C H 0.053506 0.087312 0.006262 0.048 Uiso 1 1 calc R U . . .
C46 C 0.13692(9) -0.07365(14) 0.05441(8) 0.0377(4) Uani 1 1 d . . . . .
H46A H 0.096434 -0.093768 0.053689 0.056 Uiso 1 1 calc R U . . .
H46B H 0.172092 -0.113816 0.087944 0.056 Uiso 1 1 calc R U . . .
H46C H 0.135011 -0.091446 0.013802 0.056 Uiso 1 1 calc R U . . .
C47 C 0.11445(6) 0.19826(11) 0.25863(6) 0.0172(2) Uani 1 1 d . . . . .
C48 C 0.12629(6) 0.24797(11) 0.31600(6) 0.0197(2) Uani 1 1 d . . . . .
C49 C 0.09323(7) 0.20834(13) 0.34723(7) 0.0249(3) Uani 1 1 d . . . . .
H49 H 0.099254 0.241991 0.385191 0.030 Uiso 1 1 calc R U . . .
C50 C 0.05189(7) 0.12101(13) 0.32385(7) 0.0268(3) Uani 1 1 d . . . . .
H50 H 0.029641 0.095768 0.345641 0.032 Uiso 1 1 calc R U . . .
C51 C 0.04280(7) 0.07026(12) 0.26886(7) 0.0241(3) Uani 1 1 d . . . . .
H51 H 0.015509 0.008781 0.254051 0.029 Uiso 1 1 calc R U . . .
C52 C 0.07332(6) 0.10841(11) 0.23484(6) 0.0189(2) Uani 1 1 d . . . . .
C53 C 0.17369(7) 0.34082(11) 0.34496(6) 0.0218(3) Uani 1 1 d . . . . .
H53 H 0.188226 0.364078 0.313781 0.026 Uiso 1 1 calc R U . . .
C54 C 0.14425(8) 0.43992(12) 0.36071(8) 0.0294(3) Uani 1 1 d . . . . .
H54A H 0.105731 0.462873 0.322997 0.044 Uiso 1 1 calc R U . . .
H54B H 0.175346 0.499430 0.375338 0.044 Uiso 1 1 calc R U . . .
H54C H 0.132888 0.420626 0.393845 0.044 Uiso 1 1 calc R U . . .
C55 C 0.23256(7) 0.30252(13) 0.40455(7) 0.0283(3) Uani 1 1 d . . . . .
H55A H 0.251168 0.238982 0.394636 0.042 Uiso 1 1 calc R U . . .
H55B H 0.219837 0.283110 0.436719 0.042 Uiso 1 1 calc R U . . .
H55C H 0.264309 0.360993 0.420401 0.042 Uiso 1 1 calc R U . . .
C56 C 0.05948(6) 0.05704(11) 0.17214(6) 0.0217(3) Uani 1 1 d . . . . .
H56 H 0.098151 0.068490 0.166030 0.026 Uiso 1 1 calc R U . . .
C57 C 0.00332(8) 0.11379(13) 0.11761(7) 0.0303(3) Uani 1 1 d . . . . .
H57A H -0.003365 0.081703 0.077668 0.045 Uiso 1 1 calc R U . . .
H57B H 0.012864 0.191262 0.117971 0.045 Uiso 1 1 calc R U . . .
H57C H -0.035467 0.104734 0.122301 0.045 Uiso 1 1 calc R U . . .
C58 C 0.04765(8) -0.06527(13) 0.16969(8) 0.0323(3) Uani 1 1 d . . . . .
H58A H 0.007043 -0.079100 0.170239 0.048 Uiso 1 1 calc R U . . .
H58B H 0.082605 -0.100000 0.206245 0.048 Uiso 1 1 calc R U . . .
H58C H 0.045704 -0.095112 0.131011 0.048 Uiso 1 1 calc R U . . .
C1_1 C 0.02203(15) 0.5586(3) 0.00228(14) 0.0315(7) Uani 0.5 1 d D . P B -1
C2_1 C 0.0260(6) 0.4783(7) -0.0350(5) 0.0328(14) Uani 0.5 1 d D . P B -1
H2_1 H 0.050509 0.490064 -0.056453 0.039 Uiso 0.5 1 calc R U P B -1
C3_1 C -0.0054(2) 0.3789(4) -0.04207(18) 0.0493(9) Uani 0.5 1 d D . P B -1
H3_1 H -0.001581 0.322686 -0.067148 0.059 Uiso 0.5 1 calc R U P B -1
C4_1 C -0.0421(3) 0.3650(5) -0.0118(3) 0.0621(17) Uani 0.5 1 d D . P B -1
H4_1 H -0.063907 0.298262 -0.016152 0.074 Uiso 0.5 1 calc R U P B -1
C5_1 C -0.04756(18) 0.4474(4) 0.02527(19) 0.0476(10) Uani 0.5 1 d D . P B -1
H5_1 H -0.072946 0.437167 0.046039 0.057 Uiso 0.5 1 calc R U P B -1
C6_1 C -0.0153(6) 0.5448(7) 0.0313(6) 0.0351(15) Uani 0.5 1 d D . P B -1
H6_1 H -0.019273 0.601923 0.055845 0.042 Uiso 0.5 1 calc R U P B -1
C7_1 C 0.0576(3) 0.6633(5) 0.0102(3) 0.0469(12) Uani 0.5 1 d D . P B -1
H7A_1 H 0.061041 0.678602 -0.028158 0.070 Uiso 0.5 1 calc R U P B -1
H7B_1 H 0.100509 0.657086 0.045943 0.070 Uiso 0.5 1 calc R U P B -1
H7C_1 H 0.034365 0.722376 0.017912 0.070 Uiso 0.5 1 calc R U P B -1

loop_
_atom_site_aniso_label
_atom_site_aniso_U_11
_atom_site_aniso_U_22
_atom_site_aniso_U_33
_atom_site_aniso_U_23
_atom_site_aniso_U_13
_atom_site_aniso_U_12
Ga1 0.01584(8) 0.01616(8) 0.01573(8) 0.00283(5) 0.00720(6) 0.00332(5)
Ga2 0.01447(8) 0.01741(9) 0.01563(8) 0.00364(5) 0.00754(6) 0.00296(5)
Cl1 0.0237(6) 0.0239(3) 0.0267(5) 0.0059(3) 0.0146(5) 0.0079(4)
N5 0.0184(3) 0.0254(9) 0.0195(6) -0.0017(4) 0.0074(4) 0.0048(5)
N5' 0.0237(6) 0.0239(3) 0.0267(5) 0.0059(3) 0.0146(5) 0.0079(4)
Cl1' 0.0184(3) 0.0254(9) 0.0195(6) -0.0017(4) 0.0074(4) 0.0048(5)
P1 0.02042(15) 0.01696(15) 0.01649(15) 0.00193(11) 0.00489(12) 0.00220(11)
N1 0.0193(5) 0.0176(5) 0.0180(5) 0.0025(4) 0.0093(4) 0.0027(4)
N2 0.0166(5) 0.0199(5) 0.0165(5) 0.0007(4) 0.0075(4) 0.0033(4)
N3 0.0148(5) 0.0206(5) 0.0161(5) 0.0035(4) 0.0079(4) 0.0013(4)
N4 0.0146(5) 0.0183(5) 0.0157(5) 0.0018(4) 0.0077(4) 0.0011(4)
C1 0.0254(6) 0.0181(6) 0.0177(6) 0.0020(5) 0.0104(5) 0.0045(5)
C2 0.0229(6) 0.0213(6) 0.0179(6) 0.0039(5) 0.0071(5) 0.0069(5)
C3 0.0191(6) 0.0205(6) 0.0186(6) -0.0008(5) 0.0069(5) 0.0050(5)
C4 0.0312(7) 0.0262(7) 0.0289(7) 0.0109(6) 0.0160(6) 0.0074(6)
C5 0.0205(7) 0.0328(8) 0.0329(7) 0.0095(6) 0.0112(6) 0.0113(6)
C6 0.0203(6) 0.0175(6) 0.0210(6) 0.0052(5) 0.0104(5) 0.0016(5)
C7 0.0236(6) 0.0222(6) 0.0210(6) 0.0047(5) 0.0117(5) 0.0033(5)
C8 0.0264(7) 0.0311(7) 0.0314(7) 0.0039(6) 0.0186(6) 0.0023(6)
C9 0.0219(7) 0.0310(7) 0.0345(8) 0.0031(6) 0.0140(6) -0.0032(6)
C10 0.0265(7) 0.0244(7) 0.0280(7) 0.0001(6) 0.0113(6) -0.0055(5)
C11 0.0255(7) 0.0178(6) 0.0237(6) 0.0029(5) 0.0125(5) -0.0007(5)
C12 0.0252(7) 0.0291(7) 0.0212(6) 0.0018(5) 0.0131(5) 0.0036(5)
C13 0.0410(9) 0.0385(8) 0.0243(7) 0.0069(6) 0.0178(7) 0.0057(7)
C14 0.0339(8) 0.0283(7) 0.0285(7) 0.0001(6) 0.0172(6) 0.0047(6)
C15 0.0299(7) 0.0218(7) 0.0282(7) -0.0044(5) 0.0162(6) -0.0055(5)
C16 0.0442(9) 0.0290(8) 0.0392(9) -0.0011(7) 0.0221(8) 0.0065(7)
C17 0.0484(10) 0.0318(8) 0.0279(8) -0.0034(6) 0.0196(7) -0.0026(7)
C18 0.0155(6) 0.0223(6) 0.0190(6) 0.0015(5) 0.0080(5) 0.0044(5)
C19 0.0173(6) 0.0243(6) 0.0196(6) 0.0002(5) 0.0067(5) 0.0034(5)
C20 0.0205(6) 0.0301(7) 0.0271(7) -0.0017(6) 0.0108(6) -0.0031(5)
C21 0.0247(7) 0.0382(8) 0.0258(7) 0.0011(6) 0.0154(6) -0.0015(6)
C22 0.0234(7) 0.0339(7) 0.0198(6) -0.0024(5) 0.0111(5) 0.0010(6)
C23 0.0181(6) 0.0228(6) 0.0199(6) -0.0002(5) 0.0082(5) 0.0035(5)
C24 0.0204(6) 0.0253(7) 0.0211(6) -0.0026(5) 0.0065(5) 0.0026(5)
C25 0.0228(7) 0.0398(8) 0.0256(7) -0.0074(6) 0.0040(6) 0.0044(6)
C26 0.0263(7) 0.0262(7) 0.0297(7) -0.0041(6) 0.0090(6) 0.0029(5)
C27 0.0243(7) 0.0251(7) 0.0231(6) -0.0054(5) 0.0128(5) -0.0009(5)
C28 0.0469(10) 0.0241(7) 0.0379(8) -0.0024(6) 0.0236(8) 0.0049(6)
C29 0.0342(8) 0.0411(9) 0.0247(7) -0.0092(6) 0.0106(6) -0.0102(7)
C30 0.0163(6) 0.0216(6) 0.0172(6) 0.0040(5) 0.0066(5) -0.0013(5)
C31 0.0191(6) 0.0164(6) 0.0206(6) 0.0046(5) 0.0081(5) 0.0022(5)
C32 0.0150(5) 0.0176(6) 0.0175(6) 0.0000(4) 0.0060(5) 0.0010(4)
C33 0.0236(6) 0.0317(7) 0.0256(7) 0.0138(6) 0.0141(6) 0.0064(5)
C34 0.0222(6) 0.0236(6) 0.0248(6) 0.0050(5) 0.0127(5) 0.0079(5)
C35 0.0202(6) 0.0242(6) 0.0168(6) 0.0067(5) 0.0105(5) 0.0045(5)
C36 0.0204(6) 0.0298(7) 0.0218(6) 0.0085(5) 0.0113(5) 0.0046(5)
C37 0.0248(7) 0.0416(8) 0.0302(7) 0.0101(6) 0.0184(6) 0.0089(6)
C38 0.0362(8) 0.0424(9) 0.0294(7) 0.0063(6) 0.0229(7) 0.0131(7)
C39 0.0389(8) 0.0328(8) 0.0228(7) 0.0013(6) 0.0179(6) 0.0047(6)
C40 0.0265(7) 0.0278(7) 0.0164(6) 0.0042(5) 0.0112(5) 0.0023(5)
C41 0.0185(6) 0.0326(7) 0.0286(7) 0.0057(6) 0.0114(6) -0.0014(5)
C42 0.0276(7) 0.0382(9) 0.0432(9) 0.0117(7) 0.0187(7) -0.0021(6)
C43 0.0229(7) 0.0459(9) 0.0322(8) 0.0071(7) 0.0082(6) -0.0017(6)
C44 0.0280(7) 0.0318(8) 0.0184(6) -0.0034(5) 0.0115(6) -0.0060(6)
C45 0.0260(7) 0.0381(8) 0.0293(7) -0.0030(6) 0.0106(6) -0.0010(6)
C46 0.0389(9) 0.0335(8) 0.0330(8) -0.0001(7) 0.0103(7) -0.0083(7)
C47 0.0144(5) 0.0203(6) 0.0183(6) 0.0039(5) 0.0087(5) 0.0035(4)
C48 0.0185(6) 0.0224(6) 0.0187(6) 0.0026(5) 0.0089(5) 0.0035(5)
C49 0.0239(7) 0.0339(7) 0.0195(6) 0.0032(5) 0.0123(5) 0.0028(6)
C50 0.0225(6) 0.0373(8) 0.0244(7) 0.0077(6) 0.0143(5) -0.0007(6)
C51 0.0185(6) 0.0286(7) 0.0252(7) 0.0045(5) 0.0102(5) -0.0033(5)
C52 0.0146(5) 0.0220(6) 0.0199(6) 0.0034(5) 0.0078(5) 0.0019(5)
C53 0.0240(6) 0.0235(6) 0.0199(6) -0.0017(5) 0.0119(5) 0.0003(5)
C54 0.0368(8) 0.0259(7) 0.0310(7) -0.0023(6) 0.0203(7) 0.0029(6)
C55 0.0263(7) 0.0306(7) 0.0237(7) -0.0036(6) 0.0080(6) -0.0001(6)
C56 0.0183(6) 0.0240(7) 0.0233(6) -0.0018(5) 0.0100(5) -0.0024(5)
C57 0.0307(7) 0.0317(7) 0.0218(7) -0.0025(6) 0.0066(6) 0.0011(6)
C58 0.0338(8) 0.0254(7) 0.0387(8) -0.0034(6) 0.0177(7) -0.0032(6)
C1_1 0.0233(14) 0.044(2) 0.0212(14) 0.0075(12) 0.0056(12) 0.0061(14)
C2_1 0.031(4) 0.048(4) 0.020(2) 0.012(3) 0.013(2) 0.012(2)
C3_1 0.052(2) 0.037(2) 0.0370(19) -0.0016(15) 0.0014(16) 0.0102(18)
C4_1 0.044(4) 0.048(3) 0.058(3) 0.023(2) -0.007(2) -0.017(2)
C5_1 0.0289(17) 0.070(3) 0.041(2) 0.0253(19) 0.0131(16) 0.0039(19)
C6_1 0.032(4) 0.051(4) 0.025(2) 0.013(3) 0.015(2) 0.013(3)
C7_1 0.041(3) 0.047(3) 0.045(2) 0.009(2) 0.014(2) -0.007(2)

loop_
_atom_type_symbol
_atom_type_description
_atom_type_scat_dispersion_real
_atom_type_scat_dispersion_imag
_atom_type_scat_source
C C 0.0181 0.0091 'International Tables Vol C Tables 4.2.6.8 and 6.1.1.4'
H H 0.0000 0.0000 'International Tables Vol C Tables 4.2.6.8 and 6.1.1.4'
Cl Cl 0.3639 0.7018 'International Tables Vol C Tables 4.2.6.8 and 6.1.1.4'
Ga Ga -1.2846 0.7763 'International Tables Vol C Tables 4.2.6.8 and 6.1.1.4'
N N 0.0311 0.0180 'International Tables Vol C Tables 4.2.6.8 and 6.1.1.4'
P P 0.2955 0.4335 'International Tables Vol C Tables 4.2.6.8 and 6.1.1.4'

loop_
_geom_angle_atom_site_label_1
_geom_angle_atom_site_label_2
_geom_angle_atom_site_label_3
_geom_angle
_geom_angle_site_symmetry_1
_geom_angle_site_symmetry_3
_geom_angle_publ_flag
N2 Ga1 N1 94.91(5) . . ?
N2 Ga1 N5' 109.7(2) . . ?
N1 Ga1 N5' 104.9(3) . . ?
N2 Ga1 Cl1 103.21(4) . . ?
N1 Ga1 Cl1 106.38(5) . . ?
N2 Ga1 P1 118.07(3) . . ?
N1 Ga1 P1 110.28(3) . . ?
N5' Ga1 P1 116.2(2) . . ?
Cl1 Ga1 P1 120.54(4) . . ?
N5 Ga2 N3 104.1(3) . . ?
N5 Ga2 N4 108.4(2) . . ?
N3 Ga2 N4 94.94(4) . . ?
N3 Ga2 Cl1' 104.65(8) . . ?
N4 Ga2 Cl1' 103.58(6) . . ?
N5 Ga2 P1 119.1(3) . . ?
N3 Ga2 P1 109.85(3) . . ?
N4 Ga2 P1 116.90(3) . . ?
Cl1' Ga2 P1 122.83(7) . . ?
Ga1 P1 Ga2 107.594(14) . . ?
C1 N1 C6 119.36(11) . . ?
C1 N1 Ga1 119.98(9) . . ?
C6 N1 Ga1 120.47(8) . . ?
C3 N2 C18 119.28(11) . . ?
C3 N2 Ga1 119.72(9) . . ?
C18 N2 Ga1 120.76(8) . . ?
C30 N3 C35 119.53(11) . . ?
C30 N3 Ga2 120.04(9) . . ?
C35 N3 Ga2 120.11(8) . . ?
C32 N4 C47 118.89(10) . . ?
C32 N4 Ga2 119.55(9) . . ?
C47 N4 Ga2 121.28(8) . . ?
N1 C1 C2 123.56(12) . . ?
N1 C1 C4 120.35(12) . . ?
C2 C1 C4 116.10(12) . . ?
C1 C2 C3 128.04(12) . . ?
N2 C3 C2 124.09(12) . . ?
N2 C3 C5 119.78(12) . . ?
C2 C3 C5 116.12(12) . . ?
C7 C6 C11 121.53(13) . . ?
C7 C6 N1 120.08(12) . . ?
C11 C6 N1 118.39(12) . . ?
C8 C7 C6 117.97(13) . . ?
C8 C7 C12 119.42(13) . . ?
C6 C7 C12 122.61(12) . . ?
C9 C8 C7 121.27(14) . . ?
C8 C9 C10 120.01(14) . . ?
C9 C10 C11 121.23(14) . . ?
C10 C11 C6 117.98(13) . . ?
C10 C11 C15 120.36(13) . . ?
C6 C11 C15 121.63(12) . . ?
C7 C12 C14 110.44(12) . . ?
C7 C12 C13 112.33(13) . . ?
C14 C12 C13 109.99(12) . . ?
C11 C15 C17 112.73(13) . . ?
C11 C15 C16 111.03(12) . . ?
C17 C15 C16 109.89(13) . . ?
C19 C18 C23 121.68(12) . . ?
C19 C18 N2 120.91(12) . . ?
C23 C18 N2 117.40(12) . . ?
C20 C19 C18 117.77(13) . . ?
C20 C19 C24 118.63(13) . . ?
C18 C19 C24 123.59(12) . . ?
C21 C20 C19 121.43(14) . . ?
C22 C21 C20 120.04(13) . . ?
C21 C22 C23 121.11(13) . . ?
C22 C23 C18 117.97(13) . . ?
C22 C23 C27 120.89(12) . . ?
C18 C23 C27 121.12(12) . . ?
C19 C24 C26 111.03(12) . . ?
C19 C24 C25 111.97(12) . . ?
C26 C24 C25 108.98(12) . . ?
C23 C27 C29 113.34(12) . . ?
C23 C27 C28 111.97(12) . . ?
C29 C27 C28 109.48(13) . . ?
N3 C30 C31 123.82(12) . . ?
N3 C30 C33 120.15(12) . . ?
C31 C30 C33 116.02(12) . . ?
C30 C31 C32 127.95(12) . . ?
N4 C32 C31 124.36(12) . . ?
N4 C32 C34 120.13(11) . . ?
C31 C32 C34 115.51(11) . . ?
C36 C35 C40 121.69(13) . . ?
C36 C35 N3 120.18(12) . . ?
C40 C35 N3 118.13(12) . . ?
C37 C36 C35 117.66(14) . . ?
C37 C36 C41 119.67(13) . . ?
C35 C36 C41 122.67(13) . . ?
C38 C37 C36 121.45(14) . . ?
C37 C38 C39 120.09(14) . . ?
C38 C39 C40 120.98(15) . . ?
C39 C40 C35 118.12(14) . . ?
C39 C40 C44 120.78(14) . . ?
C35 C40 C44 121.08(12) . . ?
C36 C41 C43 110.95(13) . . ?
C36 C41 C42 111.78(13) . . ?
C43 C41 C42 109.46(12) . . ?
C40 C44 C46 113.38(14) . . ?
C40 C44 C45 111.42(12) . . ?
C46 C44 C45 110.25(13) . . ?
C52 C47 C48 121.55(12) . . ?
C52 C47 N4 117.99(11) . . ?
C48 C47 N4 120.46(12) . . ?
C49 C48 C47 117.75(13) . . ?
C49 C48 C53 119.50(12) . . ?
C47 C48 C53 122.75(12) . . ?
C50 C49 C48 121.23(13) . . ?
C49 C50 C51 120.31(13) . . ?
C50 C51 C52 120.81(13) . . ?
C51 C52 C47 118.27(12) . . ?
C51 C52 C56 120.43(12) . . ?
C47 C52 C56 121.23(11) . . ?
C48 C53 C55 110.43(12) . . ?
C48 C53 C54 112.87(12) . . ?
C55 C53 C54 109.40(12) . . ?
C52 C56 C58 113.52(12) . . ?
C52 C56 C57 110.95(11) . . ?
C58 C56 C57 110.32(12) . . ?
C2_1 C1_1 C6_1 120.0(5) . . ?
C2_1 C1_1 C7_1 120.0(4) . . ?
C6_1 C1_1 C7_1 119.9(5) . . ?
C1_1 C2_1 C3_1 121.3(5) . . ?
C4_1 C3_1 C2_1 118.2(5) . . ?
C3_1 C4_1 C5_1 120.9(4) . . ?
C6_1 C5_1 C4_1 119.0(5) . . ?
C1_1 C6_1 C5_1 120.4(6) . . ?

loop_
_geom_bond_atom_site_label_1
_geom_bond_atom_site_label_2
_geom_bond_distance
_geom_bond_site_symmetry_2
_geom_bond_publ_flag
Ga1 N2 1.9647(11) . ?
Ga1 N1 1.9718(11) . ?
Ga1 N5' 2.029(8) . ?
Ga1 Cl1 2.1913(14) . ?
Ga1 P1 2.3125(4) . ?
Ga2 N5 1.970(7) . ?
Ga2 N3 1.9748(11) . ?
Ga2 N4 1.9769(10) . ?
Ga2 Cl1' 2.159(2) . ?
Ga2 P1 2.3187(4) . ?
N1 C1 1.3332(17) . ?
N1 C6 1.4434(17) . ?
N2 C3 1.3316(17) . ?
N2 C18 1.4462(17) . ?
N3 C30 1.3287(17) . ?
N3 C35 1.4439(16) . ?
N4 C32 1.3332(17) . ?
N4 C47 1.4450(16) . ?
C1 C2 1.399(2) . ?
C1 C4 1.5099(19) . ?
C2 C3 1.402(2) . ?
C3 C5 1.5133(18) . ?
C6 C7 1.4054(19) . ?
C6 C11 1.4105(19) . ?
C7 C8 1.399(2) . ?
C7 C12 1.521(2) . ?
C8 C9 1.381(2) . ?
C9 C10 1.385(2) . ?
C10 C11 1.395(2) . ?
C11 C15 1.5200(19) . ?
C12 C14 1.528(2) . ?
C12 C13 1.535(2) . ?
C15 C17 1.529(2) . ?
C15 C16 1.532(2) . ?
C18 C19 1.4027(19) . ?
C18 C23 1.4139(18) . ?
C19 C20 1.395(2) . ?
C19 C24 1.5254(19) . ?
C20 C21 1.385(2) . ?
C21 C22 1.382(2) . ?
C22 C23 1.394(2) . ?
C23 C27 1.5209(19) . ?
C24 C26 1.531(2) . ?
C24 C25 1.539(2) . ?
C27 C29 1.527(2) . ?
C27 C28 1.536(2) . ?
C30 C31 1.4021(19) . ?
C30 C33 1.5110(17) . ?
C31 C32 1.4027(18) . ?
C32 C34 1.5139(17) . ?
C35 C36 1.4069(19) . ?
C35 C40 1.410(2) . ?
C36 C37 1.400(2) . ?
C36 C41 1.514(2) . ?
C37 C38 1.379(3) . ?
C38 C39 1.389(2) . ?
C39 C40 1.394(2) . ?
C40 C44 1.522(2) . ?
C41 C43 1.533(2) . ?
C41 C42 1.538(2) . ?
C44 C46 1.527(2) . ?
C44 C45 1.534(2) . ?
C47 C52 1.4068(19) . ?
C47 C48 1.4117(18) . ?
C48 C49 1.3986(19) . ?
C48 C53 1.5235(19) . ?
C49 C50 1.384(2) . ?
C50 C51 1.385(2) . ?
C51 C52 1.3984(18) . ?
C52 C56 1.5222(19) . ?
C53 C55 1.533(2) . ?
C53 C54 1.5372(19) . ?
C56 C58 1.529(2) . ?
C56 C57 1.531(2) . ?
C1_1 C2_1 1.366(8) . ?
C1_1 C6_1 1.366(7) . ?
C1_1 C7_1 1.502(6) . ?
C2_1 C3_1 1.400(7) . ?
C3_1 C4_1 1.375(8) . ?
C4_1 C5_1 1.396(8) . ?
C5_1 C6_1 1.392(7) . ?
